data_2243010
loop_
_publ_author_name
'Syed Abuthahir, S.'
'NizamMohideen, M.'
'Viswanathan, V.'
'Govindhan, M.'
'Subramanian, K.'

_publ_section_title
;
 Crystal structure and Hirshfeld surface analysis of
 2-[(2-oxo-2<i>H</i>-chromen-4-yl)oxy]acetic acid dimethyl sulfoxide
 monosolvate
;
_journal_coeditor_code VM2218
_journal_issue 8
_journal_name_full 'Acta Crystallographica Section E'
_journal_page_first 1123
_journal_page_last 1127
_journal_paper_doi 10.1107/S2056989019009447
_journal_volume 75
_journal_year 2019
_chemical_formula_iupac 'C11 H8 O5, C2 H6 O S'
_chemical_formula_moiety 'C11 H8 O5, C2 H6 O S'
_chemical_formula_sum 'C13 H14 O6 S'
_chemical_formula_weight 298.30
_chemical_name_systematic
;
2-[(2-Oxo-2<i>H</i>-chromen-4-yl)oxy]acetic acid dimethyl sulfoxide
monosolvate
;
_space_group_crystal_system monoclinic
_space_group_IT_number 14
_space_group_name_Hall '-P 2ybc'
_space_group_name_H-M_alt 'P 1 21/c 1'
_symmetry_space_group_name_Hall '-P 2ybc'
_symmetry_space_group_name_H-M 'P 1 21/c 1'
_atom_sites_solution_hydrogens geom
_audit_creation_method SHELXL-2018/3
_cell_angle_alpha 90
_cell_angle_beta 97.687(4)
_cell_angle_gamma 90
_cell_formula_units_Z 8
_cell_length_a 23.1461(12)
_cell_length_b 8.2631(4)
_cell_length_c 14.6374(8)
_cell_measurement_reflns_used 6824
_cell_measurement_temperature 293(2)
_cell_measurement_theta_max 28.272
_cell_measurement_theta_min 1.776
_cell_volume 2774.4(2)
_computing_cell_refinement
;
SAINT (Bruker, 2008)
;
_computing_data_collection
;
APEX2 (Bruker, 2008)
;
_computing_data_reduction
;
SAINT (Bruker, 2008)
;
_computing_molecular_graphics
;
ORTEP-3 for Windows (Farrugia, 2012) and Mercury (Macrae <i>et al.</i>,
2008)
;
_computing_publication_material
;
WinGX (Farrugia, 2012), publCIF (Westrip, 2010) and PLATON
(Spek, 2009)
;
_computing_structure_refinement
;
SHELXL2018 (Sheldrick, 2015)
;
_computing_structure_solution
;
SHELXS2018 (Sheldrick, 2008)
;
_diffrn_ambient_temperature 293(2)
_diffrn_measured_fraction_theta_full 0.999
_diffrn_measured_fraction_theta_max 0.993
_diffrn_measurement_device_type 'Bruker Kappa APEXII CCD'
_diffrn_measurement_method '\w and \f scans'
_diffrn_radiation_type MoK\a
_diffrn_radiation_wavelength 0.71073
_diffrn_reflns_av_R_equivalents 0.1190
_diffrn_reflns_av_unetI/netI 0.1368
_diffrn_reflns_limit_h_max 30
_diffrn_reflns_limit_h_min -30
_diffrn_reflns_limit_k_max 10
_diffrn_reflns_limit_k_min -10
_diffrn_reflns_limit_l_max 19
_diffrn_reflns_limit_l_min -19
_diffrn_reflns_number 25798
_diffrn_reflns_theta_full 25.242
_diffrn_reflns_theta_max 28.272
_diffrn_reflns_theta_min 1.776
_exptl_absorpt_coefficient_mu 0.255
_exptl_absorpt_correction_T_max 0.852
_exptl_absorpt_correction_T_min 0.742
_exptl_absorpt_correction_type multi-scan
_exptl_absorpt_process_details
;
(<i>SADABS</i>; Bruker, 2008)
;
_exptl_crystal_colour colourless
_exptl_crystal_density_diffrn 1.428
_exptl_crystal_description block
_exptl_crystal_F_000 1248
_exptl_crystal_size_max 0.250
_exptl_crystal_size_mid 0.180
_exptl_crystal_size_min 0.120
_refine_diff_density_max 0.690
_refine_diff_density_min -0.415
_refine_ls_extinction_method none
_refine_ls_goodness_of_fit_ref 0.874
_refine_ls_hydrogen_treatment constr
_refine_ls_matrix_type full
_refine_ls_number_parameters 376
_refine_ls_number_reflns 6824
_refine_ls_number_restraints 0
_refine_ls_restrained_S_all 0.874
_refine_ls_R_factor_all 0.1977
_refine_ls_R_factor_gt 0.0626
_refine_ls_shift/su_max 0.000
_refine_ls_shift/su_mean 0.000
_refine_ls_structure_factor_coef Fsqd
_refine_ls_weighting_details 'w=1/[\s^2^(Fo^2^)+(0.1053P)^2^] where P=(Fo^2^+2Fc^2^)/3'
_refine_ls_weighting_scheme calc
_refine_ls_wR_factor_gt 0.1506
_refine_ls_wR_factor_ref 0.2079
_reflns_number_gt 2743
_reflns_number_total 6824
_reflns_threshold_expression 'I > 2\s(I)'
_cod_data_source_file vm2218sup1.cif
_cod_data_source_block I
_cod_database_code 2243010
_shelx_space_group_comment
;
The symmetry employed for this shelxl refinement is uniquely defined
by the following loop, which should always be used as a source of
symmetry information in preference to the above space-group names.
They are only intended as comments.
;
_shelx_estimated_absorpt_t_min 0.939
_shelx_estimated_absorpt_t_max 0.970

loop_
_space_group_symop_operation_xyz
'x, y, z'
'-x, y+1/2, -z+1/2'
'-x, -y, -z'
'x, -y-1/2, z-1/2'

loop_
_atom_site_type_symbol
_atom_site_label
_atom_site_fract_x
_atom_site_fract_y
_atom_site_fract_z
_atom_site_U_iso_or_equiv
_atom_site_adp_type
_atom_site_calc_flag
_atom_site_occupancy
_atom_site_disorder_assembly
_atom_site_disorder_group
C C13A -0.04399(18) 0.4312(5) 0.3443(3) 0.0728(13) Uani d 1 . .
H H13A -0.070292 0.463777 0.386381 0.109 Uiso calc 1 A 1
H H13B -0.039226 0.315849 0.346833 0.109 Uiso calc 1 A 1
H H13C -0.059577 0.462937 0.282872 0.109 Uiso calc 1 A 1
C C13B 0.4520(2) 0.3039(6) 0.5340(4) 0.0918(16) Uani d 1 . .
H H13D 0.491305 0.265054 0.546953 0.138 Uiso calc 1 . .
H H13E 0.427430 0.243383 0.569514 0.138 Uiso calc 1 . .
H H13F 0.450767 0.416386 0.550058 0.138 Uiso calc 1 . .
C C12B 0.4320(2) 0.0677(5) 0.4079(4) 0.0834(15) Uani d 1 . .
H H12A 0.419331 0.033276 0.345850 0.125 Uiso calc 1 . .
H H12B 0.407847 0.018839 0.448683 0.125 Uiso calc 1 . .
H H12C 0.471795 0.035236 0.425574 0.125 Uiso calc 1 . .
S S1B 0.42683(4) 0.27960(14) 0.41469(9) 0.0666(4) Uani d 1 . .
C C8B 0.27020(14) 0.7563(4) 0.6754(2) 0.0410(9) Uani d 1 . .
H H8B 0.286314 0.852257 0.657309 0.049 Uiso calc 1 . .
C C8A 0.22217(14) 1.1613(4) 0.5296(2) 0.0388(8) Uani d 1 . .
H H8A 0.206427 1.062620 0.544340 0.047 Uiso calc 1 . .
C C1A 0.21016(13) 1.4456(4) 0.4892(2) 0.0343(8) Uani d 1 . .
C C1B 0.28007(13) 0.4732(4) 0.7173(2) 0.0365(8) Uani d 1 . .
C C9A 0.18699(13) 1.2921(4) 0.5157(2) 0.0356(8) Uani d 1 . .
C C6B 0.22279(14) 0.4729(4) 0.7336(2) 0.0374(8) Uani d 1 . .
C C7B 0.21038(14) 0.7526(4) 0.6883(3) 0.0408(9) Uani d 1 . .
C C6A 0.26854(14) 1.4507(4) 0.4786(2) 0.0374(8) Uani d 1 . .
C C9B 0.30397(13) 0.6232(4) 0.6888(2) 0.0350(8) Uani d 1 . .
C C10B 0.39088(14) 0.7553(4) 0.6567(3) 0.0450(9) Uani d 1 . .
H H10A 0.365842 0.821170 0.613063 0.054 Uiso calc 1 . .
H H10B 0.425039 0.726291 0.628436 0.054 Uiso calc 1 . .
C C7A 0.28261(15) 1.1714(4) 0.5224(3) 0.0425(9) Uani d 1 . .
C C3A 0.20154(16) 1.7230(4) 0.4385(3) 0.0486(10) Uani d 1 . .
H H3A 0.179056 1.815309 0.424815 0.058 Uiso calc 1 . .
C C4A 0.25956(17) 1.7231(4) 0.4274(3) 0.0502(10) Uani d 1 . .
H H4A 0.275975 1.815759 0.405586 0.060 Uiso calc 1 . .
C C5A 0.29396(15) 1.5876(4) 0.4480(3) 0.0451(9) Uani d 1 . .
H H5A 0.333355 1.588921 0.441346 0.054 Uiso calc 1 . .
C C11B 0.40938(15) 0.8519(4) 0.7420(3) 0.0484(10) Uani d 1 . .
C C5B 0.19577(16) 0.3353(4) 0.7620(3) 0.0469(9) Uani d 1 . .
H H5B 0.157087 0.338287 0.772786 0.056 Uiso calc 1 . .
C C3B 0.28513(17) 0.1906(4) 0.7585(3) 0.0496(10) Uani d 1 . .
H H3B 0.306236 0.094800 0.767083 0.060 Uiso calc 1 . .
C C11A 0.08288(14) 1.0434(4) 0.4690(3) 0.0436(9) Uani d 1 . .
C C4B 0.22748(17) 0.1949(4) 0.7737(3) 0.0501(10) Uani d 1 . .
H H4B 0.209965 0.101248 0.792202 0.060 Uiso calc 1 . .
C C2A 0.17680(15) 1.5856(4) 0.4699(2) 0.0423(9) Uani d 1 . .
H H2A 0.137684 1.586033 0.478387 0.051 Uiso calc 1 . .
C C2B 0.31131(15) 0.3286(4) 0.7305(2) 0.0429(9) Uani d 1 . .
H H2B 0.350099 0.325359 0.720247 0.052 Uiso calc 1 . .
C C12A 0.05788(19) 0.4705(5) 0.2783(3) 0.0771(14) Uani d 1 . .
H H12D 0.063612 0.355485 0.278054 0.116 Uiso calc 1 B 1
H H12E 0.033342 0.502275 0.223138 0.116 Uiso calc 1 B 1
H H12F 0.094887 0.524054 0.281072 0.116 Uiso calc 1 B 1
C C10A 0.10247(14) 1.1508(4) 0.5512(3) 0.0421(9) Uani d 1 . .
H H10C 0.068964 1.179268 0.581190 0.050 Uiso calc 1 . .
H H10D 0.129589 1.091455 0.595162 0.050 Uiso calc 1 . .
O O2B 0.17604(10) 0.8632(3) 0.6759(2) 0.0583(7) Uani d 1 . .
O O2A 0.30431(9) 1.3180(3) 0.49654(17) 0.0443(6) Uani d 1 . .
O O3B 0.36054(9) 0.6118(3) 0.67566(17) 0.0447(6) Uani d 1 . .
O O1A 0.31786(11) 1.0636(3) 0.5349(2) 0.0623(8) Uani d 1 . .
O O1B 0.18850(9) 0.6100(3) 0.71963(17) 0.0455(6) Uani d 1 . .
O O3A 0.13002(9) 1.2960(2) 0.52488(17) 0.0422(6) Uani d 1 . .
O O4A 0.06268(12) 0.9068(3) 0.49773(19) 0.0586(8) Uani d 1 . .
H H4A1 0.050295 0.850621 0.453194 0.088 Uiso calc 1 . .
O O4B 0.43802(13) 0.9821(3) 0.7219(2) 0.0710(9) Uani d 1 . .
H H4B1 0.445425 1.038184 0.768236 0.106 Uiso calc 1 . .
O O7B 0.47513(11) 0.3440(3) 0.3654(2) 0.0764(10) Uani d 1 . .
O O6A 0.01623(13) 0.6980(4) 0.3745(3) 0.0979(13) Uani d 1 . .
O O5B 0.39977(12) 0.8143(4) 0.8178(2) 0.0682(9) Uani d 1 . .
O O5A 0.08491(13) 1.0796(4) 0.3906(2) 0.0718(9) Uani d 1 . .
S S1A 0.02436(6) 0.52545(19) 0.37557(13) 0.0507(6) Uani d 0.782(5) C 1
S S1'A 0.0025(3) 0.5829(7) 0.3230(5) 0.057(2) Uani d 0.218(5) C 2

loop_
_atom_site_aniso_label
_atom_site_aniso_U_11
_atom_site_aniso_U_22
_atom_site_aniso_U_33
_atom_site_aniso_U_12
_atom_site_aniso_U_13
_atom_site_aniso_U_23
C13A 0.067(3) 0.069(3) 0.085(4) -0.020(2) 0.016(2) -0.009(3)
C13B 0.086(3) 0.094(4) 0.090(4) -0.016(3) -0.010(3) -0.007(3)
C12B 0.088(3) 0.070(3) 0.090(4) -0.011(3) 0.001(3) 0.004(3)
S1B 0.0449(6) 0.0689(7) 0.0854(10) 0.0084(5) 0.0070(6) 0.0063(6)
C8B 0.0393(18) 0.0338(18) 0.051(3) -0.0033(15) 0.0085(16) 0.0001(17)
C8A 0.0399(18) 0.0315(17) 0.045(2) -0.0033(14) 0.0075(16) 0.0018(16)
C1A 0.0360(17) 0.0355(18) 0.032(2) 0.0010(14) 0.0049(15) -0.0044(15)
C1B 0.0380(18) 0.0345(18) 0.036(2) -0.0004(15) 0.0007(15) -0.0001(16)
C9A 0.0353(17) 0.0366(19) 0.035(2) -0.0010(14) 0.0033(15) -0.0007(15)
C6B 0.0432(19) 0.0366(18) 0.032(2) -0.0007(15) 0.0052(16) -0.0041(16)
C7B 0.0416(19) 0.039(2) 0.042(2) -0.0008(16) 0.0051(16) -0.0021(17)
C6A 0.0445(19) 0.0345(18) 0.033(2) -0.0015(15) 0.0059(16) -0.0057(16)
C9B 0.0328(16) 0.0382(18) 0.033(2) 0.0004(14) 0.0028(15) -0.0073(16)
C10B 0.0347(17) 0.043(2) 0.059(3) -0.0011(16) 0.0159(17) 0.0030(19)
C7A 0.0432(19) 0.040(2) 0.044(2) 0.0032(16) 0.0033(17) -0.0044(17)
C3A 0.057(2) 0.041(2) 0.048(3) 0.0097(18) 0.0062(19) 0.0031(18)
C4A 0.071(3) 0.039(2) 0.041(3) -0.0134(19) 0.011(2) 0.0038(18)
C5A 0.047(2) 0.045(2) 0.045(3) -0.0090(17) 0.0108(18) -0.0043(18)
C11B 0.0358(19) 0.042(2) 0.069(3) -0.0054(16) 0.014(2) -0.004(2)
C5B 0.050(2) 0.051(2) 0.040(3) -0.0126(18) 0.0074(17) 0.0001(18)
C3B 0.066(3) 0.038(2) 0.042(3) 0.0018(18) -0.0043(19) 0.0061(18)
C11A 0.0343(18) 0.044(2) 0.053(3) -0.0022(16) 0.0095(18) 0.000(2)
C4B 0.070(3) 0.041(2) 0.038(3) -0.0132(19) 0.0029(19) 0.0051(17)
C2A 0.0445(19) 0.041(2) 0.041(2) 0.0018(16) 0.0038(17) 0.0004(17)
C2B 0.0436(19) 0.042(2) 0.042(2) 0.0022(16) 0.0001(17) -0.0009(17)
C12A 0.070(3) 0.076(3) 0.092(4) -0.003(2) 0.034(3) -0.030(3)
C10A 0.0368(18) 0.0411(19) 0.050(3) -0.0006(15) 0.0109(17) 0.0002(18)
O2B 0.0477(15) 0.0467(15) 0.081(2) 0.0112(12) 0.0088(14) 0.0038(14)
O2A 0.0367(12) 0.0435(14) 0.0539(18) 0.0010(10) 0.0101(11) 0.0052(12)
O3B 0.0342(13) 0.0378(13) 0.0629(19) -0.0018(10) 0.0094(12) 0.0006(12)
O1A 0.0475(15) 0.0520(16) 0.088(2) 0.0149(13) 0.0105(14) 0.0099(15)
O1B 0.0392(13) 0.0430(14) 0.0561(18) 0.0005(11) 0.0123(12) 0.0030(12)
O3A 0.0340(12) 0.0348(13) 0.0583(18) 0.0003(10) 0.0085(11) 0.0034(11)
O4A 0.0630(17) 0.0405(15) 0.072(2) -0.0125(13) 0.0081(15) -0.0035(14)
O4B 0.0748(19) 0.0550(17) 0.085(2) -0.0232(15) 0.0173(18) -0.0107(16)
O7B 0.0494(16) 0.074(2) 0.110(3) 0.0176(14) 0.0238(16) 0.0302(18)
O6A 0.074(2) 0.073(2) 0.153(4) -0.0240(17) 0.040(2) -0.065(2)
O5B 0.074(2) 0.074(2) 0.058(2) -0.0207(15) 0.0138(16) -0.0042(17)
O5A 0.089(2) 0.079(2) 0.049(2) -0.0262(17) 0.0148(17) -0.0035(17)
S1A 0.0455(8) 0.0497(9) 0.0550(13) 0.0045(6) -0.0008(7) -0.0059(8)
S1'A 0.059(3) 0.049(3) 0.061(5) 0.004(3) 0.002(3) 0.007(3)

loop_
_atom_type_symbol
_atom_type_description
_atom_type_scat_dispersion_real
_atom_type_scat_dispersion_imag
_atom_type_scat_source
C C 0.0033 0.0016 'International Tables Vol C Tables 4.2.6.8 and 6.1.1.4'
H H 0.0000 0.0000 'International Tables Vol C Tables 4.2.6.8 and 6.1.1.4'
S S 0.1246 0.1234 'International Tables Vol C Tables 4.2.6.8 and 6.1.1.4'
O O 0.0106 0.0060 'International Tables Vol C Tables 4.2.6.8 and 6.1.1.4'

loop_
_geom_angle_atom_site_label_1
_geom_angle_atom_site_label_2
_geom_angle_atom_site_label_3
_geom_angle
S1A C13A H13A 109.5
S1A C13A H13B 109.5
H13A C13A H13B 109.5
S1A C13A H13C 109.5
H13A C13A H13C 109.5
H13B C13A H13C 109.5
S1B C13B H13D 109.5
S1B C13B H13E 109.5
H13D C13B H13E 109.5
S1B C13B H13F 109.5
H13D C13B H13F 109.5
H13E C13B H13F 109.5
S1B C12B H12A 109.5
S1B C12B H12B 109.5
H12A C12B H12B 109.5
S1B C12B H12C 109.5
H12A C12B H12C 109.5
H12B C12B H12C 109.5
O7B S1B C12B 105.3(2)
O7B S1B C13B 105.3(2)
C12B S1B C13B 98.7(2)
C9B C8B C7B 121.3(3)
C9B C8B H8B 119.4
C7B C8B H8B 119.4
C9A C8A C7A 121.4(3)
C9A C8A H8A 119.3
C7A C8A H8A 119.3
C6A C1A C2A 118.3(3)
C6A C1A C9A 117.4(3)
C2A C1A C9A 124.3(3)
C6B C1B C2B 117.8(3)
C6B C1B C9B 117.8(3)
C2B C1B C9B 124.3(3)
O3A C9A C8A 125.7(3)
O3A C9A C1A 114.1(3)
C8A C9A C1A 120.2(3)
C1B C6B C5B 122.4(3)
C1B C6B O1B 121.3(3)
C5B C6B O1B 116.3(3)
O2B C7B O1B 115.5(3)
O2B C7B C8B 126.6(3)
O1B C7B C8B 117.9(3)
C5A C6A O2A 116.3(3)
C5A C6A C1A 121.9(3)
O2A C6A C1A 121.7(3)
C8B C9B O3B 126.1(3)
C8B C9B C1B 120.4(3)
O3B C9B C1B 113.4(3)
O3B C10B C11B 112.0(3)
O3B C10B H10A 109.2
C11B C10B H10A 109.2
O3B C10B H10B 109.2
C11B C10B H10B 109.2
H10A C10B H10B 107.9
O1A C7A O2A 115.2(3)
O1A C7A C8A 126.8(3)
O2A C7A C8A 118.0(3)
C2A C3A C4A 119.8(3)
C2A C3A H3A 120.1
C4A C3A H3A 120.1
C3A C4A C5A 121.1(3)
C3A C4A H4A 119.4
C5A C4A H4A 119.4
C6A C5A C4A 118.5(3)
C6A C5A H5A 120.8
C4A C5A H5A 120.8
O5B C11B O4B 125.3(4)
O5B C11B C10B 124.4(3)
O4B C11B C10B 110.3(4)
C4B C5B C6B 118.4(3)
C4B C5B H5B 120.8
C6B C5B H5B 120.8
C2B C3B C4B 119.9(3)
C2B C3B H3B 120.0
C4B C3B H3B 120.0
O5A C11A O4A 125.8(4)
O5A C11A C10A 124.8(3)
O4A C11A C10A 109.3(4)
C5B C4B C3B 120.9(3)
C5B C4B H4B 119.6
C3B C4B H4B 119.6
C3A C2A C1A 120.4(3)
C3A C2A H2A 119.8
C1A C2A H2A 119.8
C3B C2B C1B 120.6(3)
C3B C2B H2B 119.7
C1B C2B H2B 119.7
S1A C12A H12D 109.5
S1A C12A H12E 109.5
H12D C12A H12E 109.5
S1A C12A H12F 109.5
H12D C12A H12F 109.5
H12E C12A H12F 109.5
O3A C10A C11A 111.9(3)
O3A C10A H10C 109.2
C11A C10A H10C 109.2
O3A C10A H10D 109.2
C11A C10A H10D 109.2
H10C C10A H10D 107.9
C6A O2A C7A 121.2(3)
C9B O3B C10B 118.8(2)
C7B O1B C6B 121.2(3)
C9A O3A C10A 118.9(2)
C11A O4A H4A1 109.5
C11B O4B H4B1 109.5
O6A S1A C12A 108.5(2)
O6A S1A C13A 108.8(2)
C12A S1A C13A 98.8(2)
O6A S1'A C13A 124.9(5)
O6A S1'A C12A 119.4(5)
C13A S1'A C12A 100.8(3)

loop_
_geom_bond_atom_site_label_1
_geom_bond_atom_site_label_2
_geom_bond_distance
C13A S1'A 1.708(6)
C13A S1A 1.768(4)
C13A H13A 0.9600
C13A H13B 0.9600
C13A H13C 0.9600
C13B S1B 1.777(5)
C13B H13D 0.9600
C13B H13E 0.9600
C13B H13F 0.9600
C12B S1B 1.759(5)
C12B H12A 0.9600
C12B H12B 0.9600
C12B H12C 0.9600
S1B O7B 1.506(3)
C8B C9B 1.348(4)
C8B C7B 1.423(4)
C8B H8B 0.9300
C8A C9A 1.352(4)
C8A C7A 1.420(4)
C8A H8A 0.9300
C1A C6A 1.382(4)
C1A C2A 1.399(4)
C1A C9A 1.449(4)
C1B C6B 1.378(4)
C1B C2B 1.396(4)
C1B C9B 1.441(5)
C9A O3A 1.344(4)
C6B C5B 1.388(5)
C6B O1B 1.383(4)
C7B O2B 1.209(4)
C7B O1B 1.384(4)
C6A C5A 1.377(5)
C6A O2A 1.378(4)
C9B O3B 1.352(3)
C10B O3B 1.424(4)
C10B C11B 1.496(5)
C10B H10A 0.9700
C10B H10B 0.9700
C7A O1A 1.205(4)
C7A O2A 1.384(4)
C3A C2A 1.378(5)
C3A C4A 1.374(5)
C3A H3A 0.9300
C4A C5A 1.384(5)
C4A H4A 0.9300
C5A H5A 0.9300
C11B O5B 1.201(5)
C11B O4B 1.317(4)
C5B C4B 1.372(5)
C5B H5B 0.9300
C3B C2B 1.379(5)
C3B C4B 1.383(5)
C3B H3B 0.9300
C11A O5A 1.193(4)
C11A O4A 1.312(4)
C11A C10A 1.515(5)
C4B H4B 0.9300
C2A H2A 0.9300
C2B H2B 0.9300
C12A S1'A 1.776(7)
C12A S1A 1.769(4)
C12A H12D 0.9600
C12A H12E 0.9600
C12A H12F 0.9600
C10A O3A 1.436(4)
C10A H10C 0.9700
C10A H10D 0.9700
O4A H4A1 0.8200
O4B H4B1 0.8200
O6A S1'A 1.229(6)
O6A S1A 1.438(3)

loop_
_geom_hbond_atom_site_label_D
_geom_hbond_atom_site_label_H
_geom_hbond_atom_site_label_A
_geom_hbond_site_symmetry_A
_geom_hbond_distance_DH
_geom_hbond_distance_HA
_geom_hbond_distance_DA
_geom_hbond_angle_DHA
O4A H4A1 O6A . 0.82 1.82 2.621(5) 167
O4B H4B1 S1B 4_576 0.82 2.70 3.479(3) 159
O4B H4B1 O7B 4_576 0.82 1.78 2.595(4) 169
C10B H10A O1A . 0.97 2.49 3.423(4) 161
C10B H10B O7B 3_666 0.97 2.37 3.266(4) 153
C10A H10C O6A 3_576 0.97 2.38 3.330(5) 165
C10A H10D O2B . 0.97 2.40 3.324(4) 159
C4B H4B Cg1 4_576 0.93 2.88 3.552(3) 130

loop_
_geom_torsion_atom_site_label_1
_geom_torsion_atom_site_label_2
_geom_torsion_atom_site_label_3
_geom_torsion_atom_site_label_4
_geom_torsion
C7A C8A C9A O3A -177.0(3)
C7A C8A C9A C1A 2.4(5)
C6A C1A C9A O3A 179.9(3)
C2A C1A C9A O3A -3.1(5)
C6A C1A C9A C8A 0.5(5)
C2A C1A C9A C8A 177.5(3)
C2B C1B C6B C5B -0.2(5)
C9B C1B C6B C5B -179.4(3)
C2B C1B C6B O1B -178.2(3)
C9B C1B C6B O1B 2.6(5)
C9B C8B C7B O2B -178.0(4)
C9B C8B C7B O1B 3.1(5)
C2A C1A C6A C5A -1.4(5)
C9A C1A C6A C5A 175.8(3)
C2A C1A C6A O2A 179.8(3)
C9A C1A C6A O2A -3.1(5)
C7B C8B C9B O3B 177.7(3)
C7B C8B C9B C1B -0.3(5)
C6B C1B C9B C8B -2.6(5)
C2B C1B C9B C8B 178.2(3)
C6B C1B C9B O3B 179.2(3)
C2B C1B C9B O3B 0.0(5)
C9A C8A C7A O1A 178.7(4)
C9A C8A C7A O2A -2.7(5)
C2A C3A C4A C5A -0.6(6)
O2A C6A C5A C4A 178.8(3)
C1A C6A C5A C4A -0.1(5)
C3A C4A C5A C6A 1.1(6)
O3B C10B C11B O5B -0.3(5)
O3B C10B C11B O4B 179.0(3)
C1B C6B C5B C4B -0.2(5)
O1B C6B C5B C4B 177.8(3)
C6B C5B C4B C3B 0.6(6)
C2B C3B C4B C5B -0.4(6)
C4A C3A C2A C1A -1.0(6)
C6A C1A C2A C3A 1.9(5)
C9A C1A C2A C3A -175.0(3)
C4B C3B C2B C1B 0.0(5)
C6B C1B C2B C3B 0.3(5)
C9B C1B C2B C3B 179.5(3)
O5A C11A C10A O3A -6.4(5)
O4A C11A C10A O3A 174.6(3)
C5A C6A O2A C7A -176.2(3)
C1A C6A O2A C7A 2.8(5)
O1A C7A O2A C6A 179.0(3)
C8A C7A O2A C6A 0.2(5)
C8B C9B O3B C10B 8.3(5)
C1B C9B O3B C10B -173.6(3)
C11B C10B O3B C9B 78.5(4)
O2B C7B O1B C6B 177.8(3)
C8B C7B O1B C6B -3.1(5)
C1B C6B O1B C7B 0.3(5)
C5B C6B O1B C7B -177.8(3)
C8A C9A O3A C10A -0.4(5)
C1A C9A O3A C10A -179.8(3)
C11A C10A O3A C9A -84.3(3)

_cod_database_fobs_code 2243010
